data_4025170
loop_
_publ_author_name
'Jan Ko\<c\'i'
'Allen G. Oliver'
'Viktor Krch\<n\'ak'

_publ_contact_author_address
;
Department of Chemistry and Biochemistry,
University of Notre Dame,
Notre Dame, IN 46556
USA
;
_publ_contact_author_email viktor.krchnak.1@nd.edu
_publ_contact_author_fax '+1 574 631 6652'
_publ_contact_author_name 'Viktor Krchnak'
_publ_contact_author_phone '+1 574 631 5113'
_publ_section_title
;
 Unprecedented Rearrangement of
 2-(2-Aminoethyl)-1-aryl-3,4-dihydropyrazino[1,2-b]indazole-2-ium 6-oxides
 to 2,3-Dihydro-1H-imidazo[1,2-b]indazoles
;
_journal_name_full 'Journal of Organic Chemistry'
_journal_page_first 502
_journal_page_last 505
_journal_paper_doi 10.1021/jo902301x
_journal_volume 75
_journal_year 2010
_chemical_formula_moiety 'C19 H20 N4 O'
_chemical_formula_sum 'C19 H20 N4 O'
_chemical_formula_weight 320.39
_chemical_name_systematic
; 
 ? 
;
_space_group_IT_number 2
_symmetry_cell_setting triclinic
_symmetry_space_group_name_Hall '-P 1'
_symmetry_space_group_name_H-M 'P -1'
_atom_sites_solution_hydrogens geom
_atom_sites_solution_primary direct
_atom_sites_solution_secondary difmap
_audit_creation_method SHELXL-97
_cell_angle_alpha 93.389(3)
_cell_angle_beta 95.731(3)
_cell_angle_gamma 104.216(3)
_cell_formula_units_Z 4
_cell_length_a 7.6124(4)
_cell_length_b 12.5446(7)
_cell_length_c 17.6687(9)
_cell_measurement_reflns_used 4277
_cell_measurement_temperature 100(2)
_cell_measurement_theta_max 68.23
_cell_measurement_theta_min 3.65
_cell_volume 1621.29(15)
_computing_cell_refinement 'Bruker SAINT v7.53A'
_computing_data_collection 'Bruker APEX-II v2008-6'
_computing_data_reduction 'Bruker SAINT v7.53A'
_computing_structure_refinement 'SHELXL-97 (Sheldrick, 1997)'
_computing_structure_solution 'SHELXS-97 (Sheldrick, 1990)'
_diffrn_ambient_temperature 100(2)
_diffrn_detector_area_resol_mean 83.33
_diffrn_measured_fraction_theta_full 0.607
_diffrn_measured_fraction_theta_max 0.607
_diffrn_measurement_device_type 'Bruker APEX'
_diffrn_measurement_method 'combination of \w and \f-scans '
_diffrn_radiation_monochromator graphite
_diffrn_radiation_source 'fine-focus sealed tube'
_diffrn_radiation_type CuK\a
_diffrn_radiation_wavelength 1.54178
_diffrn_reflns_av_R_equivalents 0.0354
_diffrn_reflns_av_sigmaI/netI 0.0385
_diffrn_reflns_limit_h_max 7
_diffrn_reflns_limit_h_min -8
_diffrn_reflns_limit_k_max 13
_diffrn_reflns_limit_k_min -11
_diffrn_reflns_limit_l_max 16
_diffrn_reflns_limit_l_min -20
_diffrn_reflns_number 13582
_diffrn_reflns_theta_full 68.36
_diffrn_reflns_theta_max 68.36
_diffrn_reflns_theta_min 2.52
_exptl_absorpt_coefficient_mu 0.670
_exptl_absorpt_correction_T_max 0.9421
_exptl_absorpt_correction_T_min 0.8611
_exptl_absorpt_correction_type numerical
_exptl_absorpt_process_details 'SADABS, Sheldrick, 2008'
_exptl_crystal_colour colorless
_exptl_crystal_density_diffrn 1.313
_exptl_crystal_density_method 'not measured'
_exptl_crystal_description tablet
_exptl_crystal_F_000 680
_exptl_crystal_size_max 0.23
_exptl_crystal_size_mid 0.19
_exptl_crystal_size_min 0.09
_refine_diff_density_max 0.199
_refine_diff_density_min -0.258
_refine_diff_density_rms 0.049
_refine_ls_extinction_method none
_refine_ls_goodness_of_fit_ref 1.041
_refine_ls_hydrogen_treatment mixed
_refine_ls_matrix_type full
_refine_ls_number_parameters 441
_refine_ls_number_reflns 3623
_refine_ls_number_restraints 0
_refine_ls_restrained_S_all 1.041
_refine_ls_R_factor_all 0.0635
_refine_ls_R_factor_gt 0.0502
_refine_ls_shift/su_max 0.031
_refine_ls_shift/su_mean 0.000
_refine_ls_structure_factor_coef Fsqd
_refine_ls_weighting_details 'calc w=1/[\s^2^(Fo^2^)+(0.0871P)^2^+0.5481P] where P=(Fo^2^+2Fc^2^)/3'
_refine_ls_weighting_scheme calc
_refine_ls_wR_factor_gt 0.1285
_refine_ls_wR_factor_ref 0.1382
_reflns_number_gt 2981
_reflns_number_total 3623
_reflns_threshold_expression >2sigma(I)
_cod_data_source_file jo902301x_si_001.cif
_cod_data_source_block koci1
_cod_database_code 4025170

loop_
_symmetry_equiv_pos_as_xyz
'x, y, z'
'-x, -y, -z'

loop_
_atom_site_label
_atom_site_type_symbol
_atom_site_fract_x
_atom_site_fract_y
_atom_site_fract_z
_atom_site_U_iso_or_equiv
_atom_site_adp_type
_atom_site_occupancy
_atom_site_symmetry_multiplicity
_atom_site_calc_flag
_atom_site_refinement_flags
_atom_site_disorder_assembly
_atom_site_disorder_group
O1 O 0.9337(3) 0.79223(17) 0.21633(11) 0.0413(6) Uani 1 1 d . . .
N1 N 0.6515(3) 0.45669(19) -0.08390(12) 0.0344(7) Uani 1 1 d . . .
N2 N 0.6683(3) 0.42739(19) -0.01009(13) 0.0333(7) Uani 1 1 d . . .
N3 N 0.8025(3) 0.46162(19) 0.10917(13) 0.0366(7) Uani 1 1 d . . .
N4 N 0.6832(3) 0.6487(2) 0.18844(13) 0.0353(7) Uani 1 1 d . . .
H4 H 0.575(4) 0.625(3) 0.1604(17) 0.042 Uiso 1 1 d . . .
C1 C 0.5957(4) 0.3227(2) 0.02194(15) 0.0348(8) Uani 1 1 d . . .
H1A H 0.6432 0.2627 -0.0003 0.042 Uiso 1 1 calc R . .
H1B H 0.4606 0.3008 0.0144 0.042 Uiso 1 1 calc R . .
C2 C 0.6702(4) 0.3536(2) 0.10747(16) 0.0351(8) Uani 1 1 d . . .
H2A H 0.5704 0.3590 0.1383 0.042 Uiso 1 1 calc R . .
H2B H 0.7305 0.2979 0.1276 0.042 Uiso 1 1 calc R . .
C3 C 0.7801(4) 0.5017(2) 0.04029(15) 0.0302(8) Uani 1 1 d . . .
C4 C 0.8446(4) 0.5953(2) 0.00108(16) 0.0307(8) Uani 1 1 d . . .
C5 C 0.9554(4) 0.7026(2) 0.02105(17) 0.0366(8) Uani 1 1 d . . .
H5A H 1.0110 0.7252 0.0719 0.044 Uiso 1 1 calc R . .
C6 C 0.9810(4) 0.7740(3) -0.03540(17) 0.0386(8) Uani 1 1 d . . .
H6A H 1.0533 0.8474 -0.0230 0.046 Uiso 1 1 calc R . .
C7 C 0.9016(4) 0.7401(2) -0.11144(16) 0.0372(8) Uani 1 1 d . . .
H7A H 0.9243 0.7912 -0.1491 0.045 Uiso 1 1 calc R . .
C8 C 0.7929(4) 0.6361(2) -0.13279(16) 0.0346(8) Uani 1 1 d . . .
H8A H 0.7411 0.6147 -0.1843 0.041 Uiso 1 1 calc R . .
C9 C 0.7601(4) 0.5612(2) -0.07527(16) 0.0303(8) Uani 1 1 d . . .
C10 C 0.8927(4) 0.5248(2) 0.17924(16) 0.0363(8) Uani 1 1 d . . .
H10A H 0.9914 0.5865 0.1668 0.044 Uiso 1 1 calc R . .
H10B H 0.9501 0.4770 0.2108 0.044 Uiso 1 1 calc R . .
C11 C 0.7679(4) 0.5717(2) 0.22619(16) 0.0357(9) Uani 1 1 d . . .
H11A H 0.6708 0.5097 0.2396 0.043 Uiso 1 1 calc R . .
H11B H 0.8396 0.6093 0.2744 0.043 Uiso 1 1 calc R . .
C12 C 0.7714(4) 0.7571(2) 0.19002(15) 0.0331(8) Uani 1 1 d . . .
C13 C 0.6615(4) 0.8323(2) 0.16097(15) 0.0304(8) Uani 1 1 d . . .
C14 C 0.7518(4) 0.9366(3) 0.14102(16) 0.0373(9) Uani 1 1 d . . .
H14A H 0.8810 0.9559 0.1430 0.045 Uiso 1 1 calc R . .
C15 C 0.6562(4) 1.0112(3) 0.11872(17) 0.0389(9) Uani 1 1 d . . .
H15A H 0.7206 1.0808 0.1049 0.047 Uiso 1 1 calc R . .
C16 C 0.4666(4) 0.9874(2) 0.11589(16) 0.0344(8) Uani 1 1 d . . .
C17 C 0.3769(4) 0.8838(2) 0.13601(15) 0.0337(8) Uani 1 1 d . . .
H17A H 0.2477 0.8649 0.1344 0.040 Uiso 1 1 calc R . .
C18 C 0.4724(4) 0.8082(2) 0.15826(15) 0.0316(8) Uani 1 1 d . . .
H18A H 0.4078 0.7384 0.1719 0.038 Uiso 1 1 calc R . .
C19 C 0.3634(4) 1.0702(3) 0.09255(17) 0.0438(9) Uani 1 1 d . . .
H19A H 0.3971 1.0958 0.0434 0.066 Uiso 1 1 calc R . .
H19B H 0.3937 1.1331 0.1313 0.066 Uiso 1 1 calc R . .
H19C H 0.2321 1.0357 0.0877 0.066 Uiso 1 1 calc R . .
O2 O 0.3108(3) 0.24742(17) 0.28410(11) 0.0380(6) Uani 1 1 d . . .
N5 N 0.3566(3) 0.0047(2) 0.59148(13) 0.0367(7) Uani 1 1 d . . .
N6 N 0.2724(3) -0.04456(19) 0.52123(13) 0.0332(7) Uani 1 1 d . . .
N7 N 0.1151(3) -0.03422(19) 0.41034(13) 0.0352(7) Uani 1 1 d . . .
N8 N 0.3964(3) 0.0923(2) 0.31241(13) 0.0334(7) Uani 1 1 d . . .
H8 H 0.478(4) 0.063(3) 0.3411(17) 0.040 Uiso 1 1 d . . .
C20 C 0.1971(4) -0.1604(2) 0.49439(16) 0.0360(8) Uani 1 1 d . . .
H20A H 0.1003 -0.1966 0.5247 0.043 Uiso 1 1 calc R . .
H20B H 0.2930 -0.2014 0.4957 0.043 Uiso 1 1 calc R . .
C21 C 0.1189(4) -0.1510(2) 0.41159(16) 0.0357(8) Uani 1 1 d . . .
H21A H 0.1982 -0.1703 0.3747 0.043 Uiso 1 1 calc R . .
H21B H -0.0054 -0.2002 0.3991 0.043 Uiso 1 1 calc R . .
C22 C 0.2232(4) 0.0229(2) 0.47284(15) 0.0305(8) Uani 1 1 d . . .
C23 C 0.2879(4) 0.1303(2) 0.50900(15) 0.0305(8) Uani 1 1 d . . .
C24 C 0.2913(4) 0.2388(2) 0.48994(16) 0.0335(8) Uani 1 1 d . . .
H24A H 0.2417 0.2518 0.4409 0.040 Uiso 1 1 calc R . .
C25 C 0.3676(4) 0.3240(3) 0.54395(17) 0.0378(8) Uani 1 1 d . . .
H25A H 0.3726 0.3973 0.5317 0.045 Uiso 1 1 calc R . .
C26 C 0.4396(4) 0.3067(3) 0.61756(17) 0.0400(9) Uani 1 1 d . . .
H26A H 0.4875 0.3682 0.6542 0.048 Uiso 1 1 calc R . .
C27 C 0.4418(4) 0.2028(3) 0.63739(16) 0.0379(9) Uani 1 1 d . . .
H27A H 0.4933 0.1921 0.6867 0.045 Uiso 1 1 calc R . .
C28 C 0.3659(4) 0.1127(2) 0.58295(16) 0.0324(8) Uani 1 1 d . . .
C29 C 0.0752(4) 0.0133(2) 0.33960(15) 0.0324(8) Uani 1 1 d . . .
H29A H 0.0629 0.0889 0.3521 0.039 Uiso 1 1 calc R . .
H29B H -0.0438 -0.0309 0.3136 0.039 Uiso 1 1 calc R . .
C30 C 0.2180(4) 0.0189(2) 0.28455(15) 0.0335(8) Uani 1 1 d . . .
H30A H 0.2332 -0.0564 0.2733 0.040 Uiso 1 1 calc R . .
H30B H 0.1723 0.0438 0.2360 0.040 Uiso 1 1 calc R . .
C31 C 0.4287(4) 0.2014(3) 0.30824(15) 0.0325(8) Uani 1 1 d . . .
C32 C 0.6210(4) 0.2680(2) 0.33173(15) 0.0304(8) Uani 1 1 d . . .
C33 C 0.6517(4) 0.3699(3) 0.37279(16) 0.0353(8) Uani 1 1 d . . .
H33A H 0.5520 0.3945 0.3890 0.042 Uiso 1 1 calc R . .
C34 C 0.8284(4) 0.4358(3) 0.39014(17) 0.0375(9) Uani 1 1 d . . .
H34A H 0.8488 0.5044 0.4198 0.045 Uiso 1 1 calc R . .
C35 C 0.9760(4) 0.4033(3) 0.36487(16) 0.0346(9) Uani 1 1 d . . .
C36 C 0.9441(4) 0.3016(3) 0.32418(16) 0.0356(8) Uani 1 1 d . . .
H36A H 1.0434 0.2778 0.3067 0.043 Uiso 1 1 calc R . .
C37 C 0.7678(4) 0.2336(3) 0.30842(16) 0.0349(8) Uani 1 1 d . . .
H37A H 0.7483 0.1631 0.2815 0.042 Uiso 1 1 calc R . .
C38 C 1.1650(4) 0.4796(3) 0.37904(18) 0.0445(9) Uani 1 1 d . . .
H38A H 1.1965 0.5015 0.4338 0.067 Uiso 1 1 calc R . .
H38B H 1.1683 0.5455 0.3514 0.067 Uiso 1 1 calc R . .
H38C H 1.2531 0.4416 0.3610 0.067 Uiso 1 1 calc R . .

loop_
_atom_site_aniso_label
_atom_site_aniso_U_11
_atom_site_aniso_U_22
_atom_site_aniso_U_33
_atom_site_aniso_U_23
_atom_site_aniso_U_13
_atom_site_aniso_U_12
O1 0.0372(12) 0.0325(14) 0.0494(12) 0.0012(10) -0.0045(9) 0.0039(10)
N1 0.0409(14) 0.0238(15) 0.0349(13) 0.0049(11) -0.0023(10) 0.0036(11)
N2 0.0408(14) 0.0186(15) 0.0362(13) 0.0052(11) -0.0028(10) 0.0016(11)
N3 0.0453(15) 0.0247(16) 0.0340(13) 0.0043(11) 0.0013(11) -0.0012(12)
N4 0.0355(14) 0.0258(17) 0.0407(14) 0.0052(12) -0.0048(11) 0.0035(12)
C1 0.0395(17) 0.0220(18) 0.0407(17) 0.0070(14) 0.0026(13) 0.0034(14)
C2 0.0397(17) 0.0228(19) 0.0415(17) 0.0098(14) 0.0033(13) 0.0048(13)
C3 0.0299(16) 0.0268(19) 0.0341(16) 0.0020(13) 0.0009(12) 0.0089(13)
C4 0.0328(16) 0.0222(19) 0.0371(16) 0.0039(13) 0.0053(12) 0.0059(13)
C5 0.0378(17) 0.028(2) 0.0393(17) 0.0020(14) 0.0022(13) 0.0008(14)
C6 0.0404(17) 0.0239(19) 0.0479(18) 0.0035(14) 0.0057(14) 0.0010(14)
C7 0.0359(17) 0.032(2) 0.0458(18) 0.0131(15) 0.0090(13) 0.0083(14)
C8 0.0372(17) 0.030(2) 0.0365(16) 0.0068(14) 0.0018(13) 0.0093(14)
C9 0.0299(16) 0.0224(18) 0.0401(16) 0.0040(13) 0.0039(12) 0.0094(13)
C10 0.0406(18) 0.029(2) 0.0373(17) 0.0049(14) -0.0005(14) 0.0075(14)
C11 0.0432(18) 0.028(2) 0.0322(16) 0.0039(14) -0.0034(14) 0.0046(14)
C12 0.0359(17) 0.028(2) 0.0318(15) -0.0009(13) 0.0016(12) 0.0036(14)
C13 0.0359(16) 0.0215(19) 0.0300(15) -0.0025(13) -0.0007(12) 0.0030(13)
C14 0.0342(17) 0.030(2) 0.0448(17) 0.0054(15) 0.0053(13) 0.0013(15)
C15 0.0449(18) 0.022(2) 0.0487(18) 0.0100(15) 0.0088(14) 0.0033(15)
C16 0.0451(18) 0.0229(19) 0.0353(16) 0.0057(14) 0.0023(13) 0.0088(14)
C17 0.0344(16) 0.0264(19) 0.0369(16) 0.0006(14) 0.0016(13) 0.0031(14)
C18 0.0351(16) 0.0195(18) 0.0365(16) 0.0017(14) -0.0002(12) 0.0021(14)
C19 0.053(2) 0.033(2) 0.0467(18) 0.0106(16) 0.0067(15) 0.0102(16)
O2 0.0349(12) 0.0341(14) 0.0459(12) 0.0132(10) 0.0009(9) 0.0098(10)
N5 0.0393(15) 0.0319(18) 0.0371(14) 0.0061(12) 0.0017(11) 0.0060(12)
N6 0.0362(14) 0.0267(16) 0.0354(13) 0.0062(11) 0.0014(10) 0.0058(11)
N7 0.0415(14) 0.0215(16) 0.0377(14) 0.0046(11) -0.0005(11) -0.0001(11)
N8 0.0315(14) 0.0263(17) 0.0403(14) 0.0093(12) -0.0006(10) 0.0039(11)
C20 0.0367(17) 0.0242(19) 0.0458(18) 0.0072(14) 0.0071(13) 0.0037(14)
C21 0.0354(17) 0.025(2) 0.0446(18) 0.0052(14) 0.0054(13) 0.0019(13)
C22 0.0282(15) 0.029(2) 0.0344(16) 0.0059(14) 0.0065(12) 0.0053(14)
C23 0.0292(15) 0.026(2) 0.0354(16) 0.0040(14) 0.0078(12) 0.0031(13)
C24 0.0323(16) 0.029(2) 0.0381(16) 0.0065(15) 0.0062(13) 0.0036(14)
C25 0.0389(17) 0.0246(19) 0.0480(18) 0.0055(15) 0.0115(14) 0.0015(14)
C26 0.0352(17) 0.036(2) 0.0431(18) -0.0033(15) 0.0069(13) -0.0020(14)
C27 0.0367(17) 0.039(2) 0.0346(16) 0.0035(15) 0.0033(13) 0.0031(15)
C28 0.0292(16) 0.029(2) 0.0380(17) 0.0054(15) 0.0042(12) 0.0053(14)
C29 0.0309(16) 0.0254(19) 0.0374(16) 0.0061(13) -0.0006(12) 0.0014(13)
C30 0.0336(16) 0.0263(19) 0.0366(16) 0.0034(13) -0.0018(12) 0.0021(13)
C31 0.0344(17) 0.032(2) 0.0312(15) 0.0108(14) 0.0044(12) 0.0075(15)
C32 0.0320(18) 0.026(2) 0.0349(16) 0.0105(14) 0.0062(13) 0.0079(14)
C33 0.0368(18) 0.028(2) 0.0424(17) 0.0069(16) 0.0071(13) 0.0086(14)
C34 0.044(2) 0.024(2) 0.0420(17) 0.0057(14) 0.0029(15) 0.0043(15)
C35 0.0333(19) 0.028(2) 0.0410(17) 0.0114(15) 0.0040(14) 0.0036(14)
C36 0.0357(17) 0.032(2) 0.0403(17) 0.0105(15) 0.0067(13) 0.0087(14)
C37 0.043(2) 0.0246(19) 0.0367(16) 0.0076(14) 0.0041(14) 0.0057(14)
C38 0.0361(18) 0.038(2) 0.055(2) 0.0147(16) -0.0004(14) 0.0011(15)

loop_
_atom_type_symbol
_atom_type_description
_atom_type_scat_dispersion_real
_atom_type_scat_dispersion_imag
_atom_type_scat_source
C C 0.0181 0.0091 'International Tables Vol C Tables 4.2.6.8 and 6.1.1.4'
H H 0.0000 0.0000 'International Tables Vol C Tables 4.2.6.8 and 6.1.1.4'
N N 0.0311 0.0180 'International Tables Vol C Tables 4.2.6.8 and 6.1.1.4'
O O 0.0492 0.0322 'International Tables Vol C Tables 4.2.6.8 and 6.1.1.4'

loop_
_geom_angle_atom_site_label_1
_geom_angle_atom_site_label_2
_geom_angle_atom_site_label_3
_geom_angle
_geom_angle_site_symmetry_1
_geom_angle_site_symmetry_3
_geom_angle_publ_flag
C9 N1 N2 100.8(2) . . ?
C3 N2 N1 116.1(2) . . ?
C3 N2 C1 112.8(2) . . ?
N1 N2 C1 130.8(2) . . ?
C3 N3 C10 126.1(2) . . ?
C3 N3 C2 108.2(2) . . ?
C10 N3 C2 122.8(2) . . ?
C12 N4 C11 121.2(2) . . ?
N2 C1 C2 100.8(2) . . ?
N3 C2 C1 104.7(2) . . ?
N2 C3 N3 111.8(2) . . ?
N2 C3 C4 106.5(2) . . ?
N3 C3 C4 141.5(3) . . ?
C5 C4 C3 135.7(3) . . ?
C5 C4 C9 121.2(2) . . ?
C3 C4 C9 103.0(2) . . ?
C6 C5 C4 117.9(3) . . ?
C5 C6 C7 121.2(3) . . ?
C8 C7 C6 122.3(3) . . ?
C7 C8 C9 117.8(3) . . ?
N1 C9 C8 127.0(3) . . ?
N1 C9 C4 113.5(2) . . ?
C8 C9 C4 119.5(2) . . ?
N3 C10 C11 114.4(2) . . ?
N4 C11 C10 114.5(2) . . ?
O1 C12 N4 121.7(3) . . ?
O1 C12 C13 121.5(3) . . ?
N4 C12 C13 116.7(2) . . ?
C18 C13 C14 117.6(3) . . ?
C18 C13 C12 123.1(2) . . ?
C14 C13 C12 119.1(3) . . ?
C15 C14 C13 120.9(3) . . ?
C14 C15 C16 121.7(3) . . ?
C15 C16 C17 117.4(3) . . ?
C15 C16 C19 121.3(3) . . ?
C17 C16 C19 121.3(3) . . ?
C18 C17 C16 121.2(3) . . ?
C17 C18 C13 121.2(3) . . ?
C28 N5 N6 101.7(2) . . ?
C22 N6 N5 115.5(2) . . ?
C22 N6 C20 112.5(2) . . ?
N5 N6 C20 131.0(2) . . ?
C22 N7 C29 124.6(2) . . ?
C22 N7 C21 108.1(2) . . ?
C29 N7 C21 121.8(2) . . ?
C31 N8 C30 121.0(3) . . ?
N6 C20 C21 101.1(2) . . ?
N7 C21 C20 104.2(2) . . ?
N6 C22 N7 111.4(3) . . ?
N6 C22 C23 106.6(2) . . ?
N7 C22 C23 141.6(3) . . ?
C22 C23 C24 136.7(3) . . ?
C22 C23 C28 103.3(2) . . ?
C24 C23 C28 120.0(3) . . ?
C25 C24 C23 118.1(3) . . ?
C24 C25 C26 122.0(3) . . ?
C27 C26 C25 121.3(3) . . ?
C26 C27 C28 118.4(3) . . ?
N5 C28 C27 127.1(3) . . ?
N5 C28 C23 112.8(3) . . ?
C27 C28 C23 120.1(3) . . ?
N7 C29 C30 114.6(2) . . ?
N8 C30 C29 114.5(2) . . ?
O2 C31 N8 123.3(2) . . ?
O2 C31 C32 119.9(3) . . ?
N8 C31 C32 116.7(3) . . ?
C37 C32 C33 119.2(3) . . ?
C37 C32 C31 121.2(3) . . ?
C33 C32 C31 119.4(3) . . ?
C32 C33 C34 119.9(3) . . ?
C33 C34 C35 121.1(3) . . ?
C36 C35 C34 118.5(3) . . ?
C36 C35 C38 121.1(3) . . ?
C34 C35 C38 120.4(3) . . ?
C35 C36 C37 120.7(3) . . ?
C32 C37 C36 120.4(3) . . ?
N2 C1 H1A 111.6 . . ?
C2 C1 H1A 111.6 . . ?
N2 C1 H1B 111.6 . . ?
C2 C1 H1B 111.6 . . ?
H1A C1 H1B 109.4 . . ?
N3 C2 H2A 110.8 . . ?
C1 C2 H2A 110.8 . . ?
N3 C2 H2B 110.8 . . ?
C1 C2 H2B 110.8 . . ?
H2A C2 H2B 108.9 . . ?
C6 C5 H5A 121.0 . . ?
C4 C5 H5A 121.0 . . ?
C5 C6 H6A 119.4 . . ?
C7 C6 H6A 119.4 . . ?
C8 C7 H7A 118.8 . . ?
C6 C7 H7A 118.8 . . ?
C7 C8 H8A 121.1 . . ?
C9 C8 H8A 121.1 . . ?
N3 C10 H10A 108.7 . . ?
C11 C10 H10A 108.7 . . ?
N3 C10 H10B 108.7 . . ?
C11 C10 H10B 108.7 . . ?
H10A C10 H10B 107.6 . . ?
N4 C11 H11A 108.6 . . ?
C10 C11 H11A 108.6 . . ?
N4 C11 H11B 108.6 . . ?
C10 C11 H11B 108.6 . . ?
H11A C11 H11B 107.6 . . ?
C15 C14 H14A 119.5 . . ?
C13 C14 H14A 119.5 . . ?
C14 C15 H15A 119.2 . . ?
C16 C15 H15A 119.2 . . ?
C18 C17 H17A 119.4 . . ?
C16 C17 H17A 119.4 . . ?
C17 C18 H18A 119.4 . . ?
C13 C18 H18A 119.4 . . ?
C16 C19 H19A 109.5 . . ?
C16 C19 H19B 109.5 . . ?
H19A C19 H19B 109.5 . . ?
C16 C19 H19C 109.5 . . ?
H19A C19 H19C 109.5 . . ?
H19B C19 H19C 109.5 . . ?
C31 N8 H8 120.2(18) . . ?
C30 N8 H8 117.8(18) . . ?
N6 C20 H20A 111.6 . . ?
C21 C20 H20A 111.6 . . ?
N6 C20 H20B 111.6 . . ?
C21 C20 H20B 111.6 . . ?
H20A C20 H20B 109.4 . . ?
N7 C21 H21A 110.9 . . ?
C20 C21 H21A 110.9 . . ?
N7 C21 H21B 110.9 . . ?
C20 C21 H21B 110.9 . . ?
H21A C21 H21B 108.9 . . ?
C25 C24 H24A 120.9 . . ?
C23 C24 H24A 120.9 . . ?
C24 C25 H25A 119.0 . . ?
C26 C25 H25A 119.0 . . ?
C27 C26 H26A 119.3 . . ?
C25 C26 H26A 119.3 . . ?
C26 C27 H27A 120.8 . . ?
C28 C27 H27A 120.8 . . ?
N7 C29 H29A 108.6 . . ?
C30 C29 H29A 108.6 . . ?
N7 C29 H29B 108.6 . . ?
C30 C29 H29B 108.6 . . ?
H29A C29 H29B 107.6 . . ?
N8 C30 H30A 108.6 . . ?
C29 C30 H30A 108.6 . . ?
N8 C30 H30B 108.6 . . ?
C29 C30 H30B 108.6 . . ?
H30A C30 H30B 107.6 . . ?
C32 C33 H33A 120.0 . . ?
C34 C33 H33A 120.0 . . ?
C33 C34 H34A 119.4 . . ?
C35 C34 H34A 119.4 . . ?
C35 C36 H36A 119.6 . . ?
C37 C36 H36A 119.6 . . ?
C32 C37 H37A 119.8 . . ?
C36 C37 H37A 119.8 . . ?
C35 C38 H38A 109.5 . . ?
C35 C38 H38B 109.5 . . ?
H38A C38 H38B 109.5 . . ?
C35 C38 H38C 109.5 . . ?
H38A C38 H38C 109.5 . . ?
H38B C38 H38C 109.5 . . ?

loop_
_geom_bond_atom_site_label_1
_geom_bond_atom_site_label_2
_geom_bond_distance
_geom_bond_site_symmetry_2
_geom_bond_publ_flag
O1 C12 1.237(3) . ?
N1 C9 1.358(3) . ?
N1 N2 1.378(3) . ?
N2 C3 1.322(3) . ?
N2 C1 1.464(3) . ?
N3 C3 1.355(3) . ?
N3 C10 1.442(3) . ?
N3 C2 1.473(3) . ?
N4 C12 1.358(4) . ?
N4 C11 1.446(4) . ?
C1 C2 1.551(4) . ?
C3 C4 1.407(3) . ?
C4 C5 1.406(4) . ?
C4 C9 1.428(4) . ?
C5 C6 1.376(4) . ?
C6 C7 1.413(4) . ?
C7 C8 1.371(4) . ?
C8 C9 1.423(3) . ?
C10 C11 1.520(5) . ?
C12 C13 1.488(4) . ?
C13 C18 1.392(4) . ?
C13 C14 1.404(4) . ?
C14 C15 1.372(4) . ?
C15 C16 1.395(4) . ?
C16 C17 1.396(4) . ?
C16 C19 1.501(5) . ?
C17 C18 1.382(4) . ?
O2 C31 1.236(4) . ?
N5 C28 1.358(4) . ?
N5 N6 1.375(3) . ?
N6 C22 1.328(3) . ?
N6 C20 1.456(4) . ?
N7 C22 1.358(3) . ?
N7 C29 1.453(3) . ?
N7 C21 1.473(4) . ?
N8 C31 1.338(4) . ?
N8 C30 1.460(3) . ?
C20 C21 1.546(4) . ?
C22 C23 1.405(4) . ?
C23 C24 1.417(4) . ?
C23 C28 1.432(3) . ?
C24 C25 1.361(4) . ?
C25 C26 1.410(4) . ?
C26 C27 1.373(4) . ?
C27 C28 1.406(4) . ?
C29 C30 1.521(4) . ?
C31 C32 1.500(4) . ?
C32 C37 1.383(4) . ?
C32 C33 1.387(4) . ?
C33 C34 1.389(4) . ?
C34 C35 1.390(5) . ?
C35 C36 1.381(4) . ?
C35 C38 1.508(4) . ?
C36 C37 1.393(4) . ?
N4 H4 0.89(3) . ?
C1 H1A 0.9900 . ?
C1 H1B 0.9900 . ?
C2 H2A 0.9900 . ?
C2 H2B 0.9900 . ?
C5 H5A 0.9500 . ?
C6 H6A 0.9500 . ?
C7 H7A 0.9500 . ?
C8 H8A 0.9500 . ?
C10 H10A 0.9900 . ?
C10 H10B 0.9900 . ?
C11 H11A 0.9900 . ?
C11 H11B 0.9900 . ?
C14 H14A 0.9500 . ?
C15 H15A 0.9500 . ?
C17 H17A 0.9500 . ?
C18 H18A 0.9500 . ?
C19 H19A 0.9800 . ?
C19 H19B 0.9800 . ?
C19 H19C 0.9800 . ?
N8 H8 0.92(3) . ?
C20 H20A 0.9900 . ?
C20 H20B 0.9900 . ?
C21 H21A 0.9900 . ?
C21 H21B 0.9900 . ?
C24 H24A 0.9500 . ?
C25 H25A 0.9500 . ?
C26 H26A 0.9500 . ?
C27 H27A 0.9500 . ?
C29 H29A 0.9900 . ?
C29 H29B 0.9900 . ?
C30 H30A 0.9900 . ?
C30 H30B 0.9900 . ?
C33 H33A 0.9500 . ?
C34 H34A 0.9500 . ?
C36 H36A 0.9500 . ?
C37 H37A 0.9500 . ?
C38 H38A 0.9800 . ?
C38 H38B 0.9800 . ?
C38 H38C 0.9800 . ?

loop_
_geom_hbond_atom_site_label_D
_geom_hbond_atom_site_label_H
_geom_hbond_atom_site_label_A
_geom_hbond_distance_DH
_geom_hbond_distance_HA
_geom_hbond_distance_DA
_geom_hbond_angle_DHA
_geom_hbond_site_symmetry_A
N4 H4 N1 0.89(3) 2.08(3) 2.961(3) 167(3) 2_665
N8 H8 N5 0.92(3) 2.02(3) 2.938(3) 176(3) 2_656

loop_
_geom_torsion_atom_site_label_1
_geom_torsion_atom_site_label_2
_geom_torsion_atom_site_label_3
_geom_torsion_atom_site_label_4
_geom_torsion
_geom_torsion_site_symmetry_1
_geom_torsion_site_symmetry_2
_geom_torsion_site_symmetry_3
_geom_torsion_site_symmetry_4
_geom_torsion_publ_flag
C9 N1 N2 C3 -2.4(4) . . . . ?
C9 N1 N2 C1 -176.0(3) . . . . ?
C3 N2 C1 C2 6.6(3) . . . . ?
N1 N2 C1 C2 -179.6(3) . . . . ?
C3 N3 C2 C1 12.6(3) . . . . ?
C10 N3 C2 C1 174.6(3) . . . . ?
N2 C1 C2 N3 -11.1(3) . . . . ?
N1 N2 C3 N3 -173.6(3) . . . . ?
C1 N2 C3 N3 1.2(4) . . . . ?
N1 N2 C3 C4 2.8(4) . . . . ?
C1 N2 C3 C4 177.6(3) . . . . ?
C10 N3 C3 N2 -170.2(3) . . . . ?
C2 N3 C3 N2 -9.0(4) . . . . ?
C10 N3 C3 C4 15.3(7) . . . . ?
C2 N3 C3 C4 176.5(4) . . . . ?
N2 C3 C4 C5 175.4(4) . . . . ?
N3 C3 C4 C5 -10.0(8) . . . . ?
N2 C3 C4 C9 -1.8(3) . . . . ?
N3 C3 C4 C9 172.8(4) . . . . ?
C3 C4 C5 C6 -177.1(4) . . . . ?
C9 C4 C5 C6 -0.3(5) . . . . ?
C4 C5 C6 C7 -1.3(5) . . . . ?
C5 C6 C7 C8 1.3(5) . . . . ?
C6 C7 C8 C9 0.3(5) . . . . ?
N2 N1 C9 C8 -178.0(3) . . . . ?
N2 N1 C9 C4 1.0(3) . . . . ?
C7 C8 C9 N1 177.2(3) . . . . ?
C7 C8 C9 C4 -1.8(5) . . . . ?
C5 C4 C9 N1 -177.3(3) . . . . ?
C3 C4 C9 N1 0.4(4) . . . . ?
C5 C4 C9 C8 1.9(5) . . . . ?
C3 C4 C9 C8 179.6(3) . . . . ?
C3 N3 C10 C11 89.7(4) . . . . ?
C2 N3 C10 C11 -69.0(4) . . . . ?
C12 N4 C11 C10 -84.3(3) . . . . ?
N3 C10 C11 N4 -62.0(3) . . . . ?
C11 N4 C12 O1 8.0(5) . . . . ?
C11 N4 C12 C13 -170.0(3) . . . . ?
O1 C12 C13 C18 -154.9(3) . . . . ?
N4 C12 C13 C18 23.1(4) . . . . ?
O1 C12 C13 C14 19.8(4) . . . . ?
N4 C12 C13 C14 -162.3(3) . . . . ?
C18 C13 C14 C15 -0.8(4) . . . . ?
C12 C13 C14 C15 -175.7(3) . . . . ?
C13 C14 C15 C16 0.9(5) . . . . ?
C14 C15 C16 C17 -0.6(5) . . . . ?
C14 C15 C16 C19 179.1(3) . . . . ?
C15 C16 C17 C18 0.4(4) . . . . ?
C19 C16 C17 C18 -179.3(3) . . . . ?
C16 C17 C18 C13 -0.4(4) . . . . ?
C14 C13 C18 C17 0.6(4) . . . . ?
C12 C13 C18 C17 175.3(3) . . . . ?
C28 N5 N6 C22 -2.9(3) . . . . ?
C28 N5 N6 C20 -170.2(3) . . . . ?
C22 N6 C20 C21 10.0(3) . . . . ?
N5 N6 C20 C21 177.6(3) . . . . ?
C22 N7 C21 C20 16.1(3) . . . . ?
C29 N7 C21 C20 170.8(2) . . . . ?
N6 C20 C21 N7 -15.1(3) . . . . ?
N5 N6 C22 N7 -169.8(2) . . . . ?
C20 N6 C22 N7 -0.2(4) . . . . ?
N5 N6 C22 C23 4.2(3) . . . . ?
C20 N6 C22 C23 173.9(2) . . . . ?
C29 N7 C22 N6 -164.4(3) . . . . ?
C21 N7 C22 N6 -10.5(3) . . . . ?
C29 N7 C22 C23 24.8(6) . . . . ?
C21 N7 C22 C23 178.7(4) . . . . ?
N6 C22 C23 C24 176.6(3) . . . . ?
N7 C22 C23 C24 -12.3(7) . . . . ?
N6 C22 C23 C28 -3.5(3) . . . . ?
N7 C22 C23 C28 167.5(4) . . . . ?
C22 C23 C24 C25 178.9(3) . . . . ?
C28 C23 C24 C25 -0.9(4) . . . . ?
C23 C24 C25 C26 -1.0(4) . . . . ?
C24 C25 C26 C27 2.4(5) . . . . ?
C25 C26 C27 C28 -1.6(4) . . . . ?
N6 N5 C28 C27 -179.4(3) . . . . ?
N6 N5 C28 C23 0.4(3) . . . . ?
C26 C27 C28 N5 179.4(3) . . . . ?
C26 C27 C28 C23 -0.3(4) . . . . ?
C22 C23 C28 N5 2.0(3) . . . . ?
C24 C23 C28 N5 -178.1(3) . . . . ?
C22 C23 C28 C27 -178.3(3) . . . . ?
C24 C23 C28 C27 1.6(4) . . . . ?
C22 N7 C29 C30 84.5(4) . . . . ?
C21 N7 C29 C30 -66.0(3) . . . . ?
C31 N8 C30 C29 -80.6(3) . . . . ?
N7 C29 C30 N8 -65.0(3) . . . . ?
C30 N8 C31 O2 3.1(4) . . . . ?
C30 N8 C31 C32 -174.5(2) . . . . ?
O2 C31 C32 C37 -133.6(3) . . . . ?
N8 C31 C32 C37 44.1(3) . . . . ?
O2 C31 C32 C33 41.5(4) . . . . ?
N8 C31 C32 C33 -140.8(3) . . . . ?
C37 C32 C33 C34 -0.1(4) . . . . ?
C31 C32 C33 C34 -175.4(2) . . . . ?
C32 C33 C34 C35 2.1(4) . . . . ?
C33 C34 C35 C36 -2.3(4) . . . . ?
C33 C34 C35 C38 175.3(2) . . . . ?
C34 C35 C36 C37 0.4(4) . . . . ?
C38 C35 C36 C37 -177.1(2) . . . . ?
C33 C32 C37 C36 -1.7(4) . . . . ?
C31 C32 C37 C36 173.4(2) . . . . ?
C35 C36 C37 C32 1.6(4) . . . . ?
